data_7024717
loop_
_publ_author_name
'Schley, Michael'
'Fritzsche, Sebastian'
'L\"onnecke, Peter'
'Hey-Hawkins, Evamarie'

_publ_section_title
;
 Soluble monometallic salen complexes derived from O-functionalised
 diamines as metalloligands for the synthesis of heterobimetallic
 complexes.
;
_journal_issue 17
_journal_name_full 'Dalton transactions (Cambridge, England : 2003)'
_journal_page_first 4090
_journal_page_last 4106
_journal_paper_doi 10.1039/b920706f
_journal_volume 39
_journal_year 2010
_chemical_formula_sum 'C45 H62 N2 Ni O8'
_chemical_formula_weight 817.68
_chemical_name_systematic
;
?
;
_space_group_IT_number 14
_symmetry_cell_setting monoclinic
_symmetry_space_group_name_Hall '-P 2ybc'
_symmetry_space_group_name_H-M 'P 1 21/c 1'
_atom_sites_solution_hydrogens geom
_atom_sites_solution_primary direct
_atom_sites_solution_secondary difmap
_audit_creation_method SHELXL-97
_cell_angle_alpha 90.00
_cell_angle_beta 115.318(6)
_cell_angle_gamma 90.00
_cell_formula_units_Z 4
_cell_length_a 17.4763(10)
_cell_length_b 14.9087(13)
_cell_length_c 19.1295(11)
_cell_measurement_reflns_used 6987
_cell_measurement_temperature 208(2)
_cell_measurement_theta_max 24.45
_cell_measurement_theta_min 2.40
_cell_volume 4505.4(6)
_computing_cell_refinement 'STOE IPDS software'
_computing_data_collection 'STOE IPDS software'
_computing_data_reduction 'STOE IPDS software, STOE X-RED'
_computing_molecular_graphics 'ORTEP3 for Windows (L. J. Farrugia, 1997)'
_computing_publication_material 'WINGX (L.J. Farrugia,1999)'
_computing_structure_refinement 'SHELXL-97 (Sheldrick, 1997)'
_computing_structure_solution SHELXS-97
_diffrn_ambient_temperature 208(2)
_diffrn_measured_fraction_theta_full 0.937
_diffrn_measured_fraction_theta_max 0.937
_diffrn_measurement_device_type 'Stoe IPDS area detector'
_diffrn_measurement_method '\f scans'
_diffrn_radiation_monochromator graphite
_diffrn_radiation_source 'fine-focus sealed tube'
_diffrn_radiation_type MoK\a
_diffrn_radiation_wavelength 0.71073
_diffrn_reflns_av_R_equivalents 0.0895
_diffrn_reflns_av_sigmaI/netI 0.2335
_diffrn_reflns_limit_h_max 18
_diffrn_reflns_limit_h_min -21
_diffrn_reflns_limit_k_max 18
_diffrn_reflns_limit_k_min -18
_diffrn_reflns_limit_l_max 20
_diffrn_reflns_limit_l_min -23
_diffrn_reflns_number 30196
_diffrn_reflns_theta_full 25.96
_diffrn_reflns_theta_max 25.96
_diffrn_reflns_theta_min 2.49
_exptl_absorpt_coefficient_mu 0.482
_exptl_absorpt_correction_T_max 0.9426
_exptl_absorpt_correction_T_min 0.8909
_exptl_absorpt_correction_type numerical
_exptl_crystal_colour 'dark red'
_exptl_crystal_density_diffrn 1.205
_exptl_crystal_density_method 'not measured'
_exptl_crystal_description prism
_exptl_crystal_F_000 1752
_exptl_crystal_size_max 0.30
_exptl_crystal_size_mid 0.20
_exptl_crystal_size_min 0.10
_refine_diff_density_max 0.276
_refine_diff_density_min -0.229
_refine_diff_density_rms 0.039
_refine_ls_extinction_method none
_refine_ls_goodness_of_fit_ref 0.563
_refine_ls_hydrogen_treatment constr
_refine_ls_matrix_type full
_refine_ls_number_parameters 519
_refine_ls_number_reflns 8271
_refine_ls_number_restraints 0
_refine_ls_restrained_S_all 0.563
_refine_ls_R_factor_all 0.1233
_refine_ls_R_factor_gt 0.0362
_refine_ls_shift/su_max 0.001
_refine_ls_shift/su_mean 0.000
_refine_ls_structure_factor_coef Fsqd
_refine_ls_weighting_details 'calc w=1/[\s^2^(Fo^2^)+(0.0176P)^2^+0.0000P] where P=(Fo^2^+2Fc^2^)/3'
_refine_ls_weighting_scheme calc
_refine_ls_wR_factor_gt 0.0615
_refine_ls_wR_factor_ref 0.0710
_reflns_number_gt 2690
_reflns_number_total 8271
_reflns_threshold_expression >2sigma(I)
_cod_data_source_file b920706f.txt
_cod_data_source_block s022_fin
_cod_depositor_comments
;
The following automatic conversions were performed:

'_symmetry_cell_setting' value 'Monoclinic' changed to 'monoclinic'
according to /home/saulius/struct/CIF-dictionaries/cif_core.dic
dictionary named 'cif_core.dic' version 2.4.2 from 2011-04-26.

Automatic conversion script
Id: cif_fix_values 1891 2012-01-12 08:04:46Z andrius 
;
_cod_original_cell_volume 4505.4(5)
_cod_original_sg_symbol_H-M P2(1)/c
_cod_database_code 7024717

loop_
_symmetry_equiv_pos_as_xyz
'x, y, z'
'-x, y+1/2, -z+1/2'
'-x, -y, -z'
'x, -y-1/2, z-1/2'

loop_
_atom_site_label
_atom_site_type_symbol
_atom_site_fract_x
_atom_site_fract_y
_atom_site_fract_z
_atom_site_U_iso_or_equiv
_atom_site_adp_type
_atom_site_occupancy
_atom_site_symmetry_multiplicity
_atom_site_calc_flag
_atom_site_refinement_flags
Ni1 Ni 0.07426(3) 0.46993(3) 0.64101(3) 0.03698(12) Uani 1 1 d .
O1 O 0.18111(12) 0.42961(13) 0.70523(13) 0.0430(7) Uani 1 1 d .
O2 O 0.03828(12) 0.35829(12) 0.65367(13) 0.0407(6) Uani 1 1 d .
O3 O 0.05684(18) 0.91361(17) 0.54332(17) 0.0769(10) Uani 1 1 d .
O4 O -0.08456(16) 0.92155(17) 0.48210(17) 0.0735(9) Uani 1 1 d .
H1O4 H -0.0708(6) 0.985(3) 0.471(2) 0.110 Uiso 1 1 calc R
N1 N 0.10964(16) 0.58396(17) 0.63436(15) 0.0364(7) Uani 1 1 d .
N2 N -0.03181(15) 0.50819(15) 0.57269(15) 0.0359(7) Uani 1 1 d .
C1 C 0.2582(2) 0.5656(2) 0.7215(2) 0.0414(10) Uani 1 1 d .
C2 C 0.25331(19) 0.4729(2) 0.73544(19) 0.0399(9) Uani 1 1 d .
C3 C 0.3297(2) 0.4262(2) 0.7826(2) 0.0463(11) Uani 1 1 d .
C4 C 0.40275(19) 0.4756(3) 0.8152(2) 0.0509(10) Uani 1 1 d .
H4 H 0.4526 0.4447 0.8466 0.061 Uiso 1 1 calc R
C5 C 0.4098(2) 0.5686(2) 0.8057(2) 0.0492(11) Uani 1 1 d .
C6 C 0.3376(2) 0.6121(2) 0.7590(2) 0.0526(11) Uani 1 1 d .
H6 H 0.3395 0.6741 0.7511 0.063 Uiso 1 1 calc R
C7 C 0.3284(2) 0.3254(2) 0.7961(2) 0.0561(12) Uani 1 1 d .
C8 C 0.2947(2) 0.2759(2) 0.7185(2) 0.0681(13) Uani 1 1 d .
H8A H 0.2938 0.2119 0.7273 0.102 Uiso 1 1 calc R
H8B H 0.3312 0.2881 0.6931 0.102 Uiso 1 1 calc R
H8C H 0.2378 0.2965 0.6860 0.102 Uiso 1 1 calc R
C9 C 0.2736(2) 0.3056(2) 0.8394(2) 0.0730(13) Uani 1 1 d .
H9A H 0.2983 0.3345 0.8896 0.109 Uiso 1 1 calc R
H9B H 0.2711 0.2414 0.8460 0.109 Uiso 1 1 calc R
H9C H 0.2169 0.3286 0.8097 0.109 Uiso 1 1 calc R
C10 C 0.4174(2) 0.2877(2) 0.8448(3) 0.0857(15) Uani 1 1 d .
H10A H 0.4396 0.3135 0.8963 0.128 Uiso 1 1 calc R
H10B H 0.4543 0.3028 0.8206 0.128 Uiso 1 1 calc R
H10C H 0.4142 0.2230 0.8484 0.128 Uiso 1 1 calc R
C11 C 0.4953(2) 0.6159(2) 0.8456(2) 0.0571(12) Uani 1 1 d .
C12 C 0.4887(2) 0.7162(2) 0.8317(3) 0.1026(19) Uani 1 1 d .
H12A H 0.4653 0.7280 0.7766 0.154 Uiso 1 1 calc R
H12B H 0.5445 0.7430 0.8570 0.154 Uiso 1 1 calc R
H12C H 0.4520 0.7420 0.8527 0.154 Uiso 1 1 calc R
C13 C 0.5553(2) 0.5783(3) 0.8133(3) 0.0812(14) Uani 1 1 d .
H13A H 0.5567 0.5133 0.8172 0.122 Uiso 1 1 calc R
H13B H 0.6118 0.6019 0.8428 0.122 Uiso 1 1 calc R
H13C H 0.5355 0.5956 0.7595 0.122 Uiso 1 1 calc R
C14 C 0.5342(2) 0.5981(3) 0.9317(3) 0.0977(17) Uani 1 1 d .
H14A H 0.4985 0.6238 0.9538 0.147 Uiso 1 1 calc R
H14B H 0.5899 0.6251 0.9557 0.147 Uiso 1 1 calc R
H14C H 0.5389 0.5339 0.9408 0.147 Uiso 1 1 calc R
C15 C 0.1871(2) 0.6163(2) 0.6725(2) 0.0448(10) Uani 1 1 d .
H15 H 0.1955 0.6776 0.6666 0.054 Uiso 1 1 calc R
C16 C -0.10564(19) 0.3666(2) 0.5601(2) 0.0385(9) Uani 1 1 d .
C17 C -0.0364(2) 0.3214(2) 0.6184(2) 0.0400(9) Uani 1 1 d .
C18 C -0.0503(2) 0.2329(2) 0.6411(2) 0.0437(9) Uani 1 1 d .
C19 C -0.1283(2) 0.1947(2) 0.5982(2) 0.0516(11) Uani 1 1 d .
H19 H -0.1368 0.1361 0.6114 0.062 Uiso 1 1 calc R
C20 C -0.1966(2) 0.2358(2) 0.5359(2) 0.0535(11) Uani 1 1 d .
C21 C -0.1843(2) 0.3213(3) 0.5192(2) 0.0505(11) Uani 1 1 d .
H21 H -0.2288 0.3518 0.4795 0.061 Uiso 1 1 calc R
C22 C 0.0176(2) 0.1844(2) 0.7098(2) 0.0501(10) Uani 1 1 d .
C23 C -0.0129(2) 0.0933(2) 0.7256(2) 0.0760(14) Uani 1 1 d .
H23A H -0.0635 0.1018 0.7338 0.114 Uiso 1 1 calc R
H23B H 0.0311 0.0665 0.7714 0.114 Uiso 1 1 calc R
H23C H -0.0256 0.0539 0.6817 0.114 Uiso 1 1 calc R
C24 C 0.0433(2) 0.2420(3) 0.7831(2) 0.0698(12) Uani 1 1 d .
H24A H 0.0625 0.3003 0.7745 0.105 Uiso 1 1 calc R
H24B H 0.0887 0.2125 0.8261 0.105 Uiso 1 1 calc R
H24C H -0.0050 0.2496 0.7949 0.105 Uiso 1 1 calc R
C25 C 0.0961(2) 0.1678(2) 0.6949(2) 0.0623(12) Uani 1 1 d .
H25A H 0.0813 0.1284 0.6507 0.093 Uiso 1 1 calc R
H25B H 0.1401 0.1402 0.7401 0.093 Uiso 1 1 calc R
H25C H 0.1164 0.2245 0.6844 0.093 Uiso 1 1 calc R
C26 C -0.2793(2) 0.1834(3) 0.4905(3) 0.0693(13) Uani 1 1 d .
C27 C -0.2567(3) 0.0923(3) 0.4642(3) 0.129(2) Uani 1 1 d .
H27A H -0.3077 0.0570 0.4382 0.194 Uiso 1 1 calc R
H27B H -0.2172 0.0598 0.5091 0.194 Uiso 1 1 calc R
H27C H -0.2310 0.1033 0.4290 0.194 Uiso 1 1 calc R
C28 C -0.3190(3) 0.1620(4) 0.5439(3) 0.167(3) Uani 1 1 d .
H28A H -0.3396 0.2168 0.5573 0.250 Uiso 1 1 calc R
H28B H -0.2774 0.1342 0.5905 0.250 Uiso 1 1 calc R
H28C H -0.3660 0.1211 0.5185 0.250 Uiso 1 1 calc R
C29 C -0.3372(3) 0.2303(3) 0.4193(3) 0.136(2) Uani 1 1 d .
H29A H -0.3866 0.1932 0.3915 0.204 Uiso 1 1 calc R
H29B H -0.3082 0.2417 0.3868 0.204 Uiso 1 1 calc R
H29C H -0.3548 0.2868 0.4329 0.204 Uiso 1 1 calc R
C30 C -0.10023(19) 0.4571(2) 0.54182(19) 0.0399(9) Uani 1 1 d .
H30 H -0.1495 0.4837 0.5044 0.048 Uiso 1 1 calc R
C31 C 0.04276(19) 0.6433(2) 0.58637(19) 0.0368(9) Uani 1 1 d .
C32 C -0.0351(2) 0.6000(2) 0.5525(2) 0.0404(9) Uani 1 1 d .
C33 C -0.1073(2) 0.6484(2) 0.5055(2) 0.0489(10) Uani 1 1 d .
H33 H -0.1602 0.6197 0.4820 0.059 Uiso 1 1 calc R
C34 C -0.1002(2) 0.7395(2) 0.4940(2) 0.0530(11) Uani 1 1 d .
H34 H -0.1485 0.7726 0.4626 0.064 Uiso 1 1 calc R
C35 C -0.0219(2) 0.7819(2) 0.5286(2) 0.0429(9) Uani 1 1 d .
C36 C 0.0501(2) 0.7338(2) 0.5739(2) 0.0445(10) Uani 1 1 d .
H36 H 0.1033 0.7622 0.5958 0.053 Uiso 1 1 calc R
C37 C -0.0144(3) 0.8764(3) 0.5178(2) 0.0570(11) Uani 1 1 d .
O5 O 0.30088(16) 0.4737(2) 0.53404(19) 0.0891(9) Uani 1 1 d .
O6 O 0.4610(2) 0.4233(3) 0.5501(3) 0.1261(15) Uani 1 1 d .
C38 C 0.3710(3) 0.4695(4) 0.6052(3) 0.1194(19) Uani 1 1 d .
H38A H 0.3709 0.4117 0.6296 0.143 Uiso 1 1 calc R
H38B H 0.3664 0.5169 0.6388 0.143 Uiso 1 1 calc R
C39 C 0.4493(3) 0.4796(5) 0.5994(4) 0.153(3) Uani 1 1 d .
H39A H 0.4529 0.5412 0.5833 0.183 Uiso 1 1 calc R
H39B H 0.4956 0.4711 0.6509 0.183 Uiso 1 1 calc R
C40 C 0.3920(5) 0.4306(5) 0.4772(4) 0.164(3) Uani 1 1 d .
H40A H 0.3979 0.3865 0.4418 0.196 Uiso 1 1 calc R
H40B H 0.3916 0.4906 0.4559 0.196 Uiso 1 1 calc R
C41 C 0.3126(4) 0.4155(4) 0.4833(4) 0.148(2) Uani 1 1 d .
H41A H 0.2654 0.4222 0.4321 0.177 Uiso 1 1 calc R
H41B H 0.3117 0.3538 0.5006 0.177 Uiso 1 1 calc R
O7 O 0.2283(3) 0.5110(2) 0.2994(2) 0.1261(14) Uani 1 1 d .
O8 O 0.2522(2) 0.67110(18) 0.2367(2) 0.0971(11) Uani 1 1 d .
C42 C 0.2711(4) 0.5147(3) 0.2515(3) 0.1055(18) Uani 1 1 d .
H42A H 0.2307 0.5051 0.1975 0.127 Uiso 1 1 calc R
H42B H 0.3137 0.4670 0.2661 0.127 Uiso 1 1 calc R
C43 C 0.3114(3) 0.5998(4) 0.2587(4) 0.126(2) Uani 1 1 d .
H43A H 0.3527 0.6085 0.3125 0.152 Uiso 1 1 calc R
H43B H 0.3421 0.6007 0.2262 0.152 Uiso 1 1 calc R
C44 C 0.2068(4) 0.6691(4) 0.2821(4) 0.112(2) Uani 1 1 d .
H44A H 0.1647 0.7173 0.2662 0.134 Uiso 1 1 calc R
H44B H 0.2456 0.6783 0.3366 0.134 Uiso 1 1 calc R
C45 C 0.1662(4) 0.5855(5) 0.2730(4) 0.142(2) Uani 1 1 d .
H45A H 0.1277 0.5767 0.2184 0.171 Uiso 1 1 calc R
H45B H 0.1324 0.5851 0.3027 0.171 Uiso 1 1 calc R

loop_
_atom_site_aniso_label
_atom_site_aniso_U_11
_atom_site_aniso_U_22
_atom_site_aniso_U_33
_atom_site_aniso_U_23
_atom_site_aniso_U_13
_atom_site_aniso_U_12
Ni1 0.0296(2) 0.0402(2) 0.0395(3) 0.0020(3) 0.01319(19) 0.0024(2)
O1 0.0270(12) 0.0379(14) 0.0527(17) 0.0072(11) 0.0062(12) 0.0043(10)
O2 0.0314(12) 0.0377(13) 0.0518(16) 0.0035(11) 0.0165(12) -0.0042(10)
O3 0.0656(19) 0.0491(17) 0.106(3) 0.0191(17) 0.0276(18) 0.0053(14)
O4 0.075(2) 0.0500(16) 0.088(2) 0.0184(16) 0.0272(17) 0.0180(14)
N1 0.0354(16) 0.0346(16) 0.0403(19) 0.0003(14) 0.0172(15) 0.0051(13)
N2 0.0317(14) 0.0380(18) 0.0378(18) 0.0020(12) 0.0147(13) 0.0048(12)
C1 0.0309(19) 0.044(2) 0.046(3) 0.0022(17) 0.0124(18) 0.0044(16)
C2 0.0337(19) 0.038(2) 0.045(2) -0.003(2) 0.0135(18) -0.0024(19)
C3 0.0273(19) 0.048(2) 0.057(3) 0.0041(18) 0.0115(19) 0.0027(16)
C4 0.035(2) 0.062(2) 0.051(2) 0.009(2) 0.0137(18) 0.010(2)
C5 0.032(2) 0.051(2) 0.055(3) -0.0045(19) 0.010(2) -0.0021(17)
C6 0.039(2) 0.046(2) 0.066(3) 0.002(2) 0.016(2) -0.0028(18)
C7 0.035(2) 0.048(2) 0.069(3) 0.015(2) 0.007(2) 0.0036(18)
C8 0.052(2) 0.053(3) 0.094(4) 0.002(2) 0.026(2) 0.0049(19)
C9 0.064(3) 0.077(3) 0.063(3) 0.028(2) 0.013(2) 0.000(2)
C10 0.044(2) 0.064(3) 0.118(4) 0.031(3) 0.005(2) 0.015(2)
C11 0.029(2) 0.064(3) 0.068(3) -0.009(2) 0.011(2) -0.0075(18)
C12 0.045(2) 0.056(3) 0.174(5) -0.012(3) 0.016(3) -0.020(2)
C13 0.044(2) 0.091(3) 0.106(4) -0.004(3) 0.030(3) -0.014(2)
C14 0.048(3) 0.140(4) 0.086(4) -0.026(3) 0.011(3) -0.025(3)
C15 0.042(2) 0.037(2) 0.055(3) -0.0009(18) 0.020(2) 0.0001(17)
C16 0.0315(19) 0.041(2) 0.042(2) -0.0044(18) 0.0150(18) -0.0051(16)
C17 0.034(2) 0.047(2) 0.041(2) -0.0081(18) 0.0186(19) -0.0039(18)
C18 0.043(2) 0.046(2) 0.047(3) -0.0005(18) 0.0239(19) -0.0069(17)
C19 0.053(2) 0.051(2) 0.057(3) 0.000(2) 0.028(2) -0.011(2)
C20 0.043(2) 0.061(3) 0.059(3) 0.001(2) 0.024(2) -0.0087(19)
C21 0.033(2) 0.063(3) 0.050(3) -0.003(2) 0.013(2) -0.0001(19)
C22 0.052(2) 0.052(2) 0.053(3) 0.013(2) 0.028(2) -0.0023(19)
C23 0.077(3) 0.068(3) 0.082(3) 0.029(2) 0.033(3) -0.009(2)
C24 0.075(3) 0.091(3) 0.044(3) 0.003(2) 0.027(2) -0.008(2)
C25 0.060(3) 0.064(3) 0.063(3) 0.021(2) 0.027(2) 0.010(2)
C26 0.043(2) 0.071(3) 0.088(4) -0.012(3) 0.022(3) -0.022(2)
C27 0.084(4) 0.113(4) 0.160(6) -0.065(4) 0.023(4) -0.040(3)
C28 0.106(4) 0.294(8) 0.125(5) -0.078(5) 0.073(4) -0.129(5)
C29 0.050(3) 0.141(5) 0.151(5) 0.023(4) -0.020(3) -0.036(3)
C30 0.0291(18) 0.053(2) 0.036(2) -0.0032(19) 0.0125(17) 0.0047(17)
C31 0.037(2) 0.039(2) 0.036(2) 0.0040(17) 0.0172(17) 0.0084(16)
C32 0.042(2) 0.043(2) 0.040(2) -0.0027(18) 0.0201(19) 0.0048(18)
C33 0.043(2) 0.049(2) 0.048(3) 0.0062(19) 0.0127(19) 0.0074(17)
C34 0.046(2) 0.056(3) 0.046(3) 0.013(2) 0.010(2) 0.0150(19)
C35 0.056(2) 0.035(2) 0.040(2) 0.0055(17) 0.022(2) 0.0065(18)
C36 0.038(2) 0.049(2) 0.047(2) -0.0019(18) 0.0186(18) 0.0067(17)
C37 0.053(3) 0.061(3) 0.052(3) 0.011(2) 0.018(2) 0.017(2)
O5 0.0589(17) 0.116(2) 0.084(2) -0.007(2) 0.0234(17) 0.0259(19)
O6 0.092(3) 0.140(3) 0.169(5) -0.004(3) 0.076(3) 0.024(2)
C38 0.074(3) 0.206(5) 0.078(4) 0.000(4) 0.032(3) 0.034(4)
C39 0.058(3) 0.239(8) 0.136(6) -0.078(6) 0.017(4) 0.009(4)
C40 0.136(6) 0.265(9) 0.123(6) -0.086(6) 0.088(5) -0.069(6)
C41 0.126(5) 0.209(7) 0.121(6) -0.064(5) 0.065(5) -0.044(5)
O7 0.198(4) 0.078(3) 0.138(4) 0.001(2) 0.106(3) -0.026(2)
O8 0.107(2) 0.063(2) 0.134(3) 0.0158(19) 0.065(2) 0.0242(18)
C42 0.146(5) 0.061(4) 0.139(5) -0.008(3) 0.089(4) -0.004(3)
C43 0.112(4) 0.099(4) 0.189(7) 0.019(4) 0.083(4) 0.014(4)
C44 0.115(5) 0.090(4) 0.163(6) -0.019(4) 0.090(5) -0.002(3)
C45 0.139(6) 0.145(6) 0.188(8) -0.018(6) 0.113(5) -0.019(5)

loop_
_atom_type_symbol
_atom_type_description
_atom_type_scat_dispersion_real
_atom_type_scat_dispersion_imag
_atom_type_scat_source
Ni Ni 0.3393 1.1124 'International Tables Vol C Tables 4.2.6.8 and 6.1.1.4'
O O 0.0106 0.0060 'International Tables Vol C Tables 4.2.6.8 and 6.1.1.4'
N N 0.0061 0.0033 'International Tables Vol C Tables 4.2.6.8 and 6.1.1.4'
C C 0.0033 0.0016 'International Tables Vol C Tables 4.2.6.8 and 6.1.1.4'
H H 0.0000 0.0000 'International Tables Vol C Tables 4.2.6.8 and 6.1.1.4'

loop_
_geom_angle_atom_site_label_1
_geom_angle_atom_site_label_2
_geom_angle_atom_site_label_3
_geom_angle
O2 Ni1 N1 176.09(12)
O2 Ni1 O1 85.56(9)
N1 Ni1 O1 94.19(10)
O2 Ni1 N2 94.42(10)
N1 Ni1 N2 86.02(11)
O1 Ni1 N2 177.19(12)
C2 O1 Ni1 130.0(2)
C17 O2 Ni1 129.6(2)
C15 N1 C31 119.2(3)
C15 N1 Ni1 126.6(2)
C31 N1 Ni1 114.1(2)
C30 N2 C32 120.7(3)
C30 N2 Ni1 125.5(2)
C32 N2 Ni1 113.77(19)
C15 C1 C2 122.6(3)
C15 C1 C6 117.4(3)
C2 C1 C6 120.0(3)
O1 C2 C1 121.4(3)
O1 C2 C3 120.1(3)
C1 C2 C3 118.5(3)
C4 C3 C2 117.5(3)
C4 C3 C7 122.0(3)
C2 C3 C7 120.5(3)
C3 C4 C5 125.8(3)
C6 C5 C4 116.4(3)
C6 C5 C11 122.9(3)
C4 C5 C11 120.7(3)
C5 C6 C1 121.7(3)
C3 C7 C8 109.7(3)
C3 C7 C10 112.2(3)
C8 C7 C10 106.4(3)
C3 C7 C9 109.7(3)
C8 C7 C9 111.1(3)
C10 C7 C9 107.8(3)
C14 C11 C12 109.2(4)
C14 C11 C5 110.5(3)
C12 C11 C5 112.5(3)
C14 C11 C13 108.0(3)
C12 C11 C13 107.8(3)
C5 C11 C13 108.7(3)
N1 C15 C1 124.9(3)
C30 C16 C17 121.7(3)
C30 C16 C21 117.9(3)
C17 C16 C21 120.4(3)
O2 C17 C16 122.3(3)
O2 C17 C18 119.2(3)
C16 C17 C18 118.4(3)
C19 C18 C17 116.7(3)
C19 C18 C22 121.7(3)
C17 C18 C22 121.6(3)
C18 C19 C20 126.0(3)
C21 C20 C19 116.3(3)
C21 C20 C26 123.3(3)
C19 C20 C26 120.4(3)
C20 C21 C16 121.9(3)
C18 C22 C25 110.1(3)
C18 C22 C23 112.4(3)
C25 C22 C23 107.9(3)
C18 C22 C24 109.7(3)
C25 C22 C24 108.9(3)
C23 C22 C24 107.7(3)
C29 C26 C28 113.3(4)
C29 C26 C20 112.7(3)
C28 C26 C20 108.7(4)
C29 C26 C27 106.4(4)
C28 C26 C27 106.9(4)
C20 C26 C27 108.5(3)
N2 C30 C16 125.7(3)
C36 C31 C32 121.0(3)
C36 C31 N1 126.7(3)
C32 C31 N1 112.2(3)
C31 C32 C33 119.7(3)
C31 C32 N2 113.8(3)
C33 C32 N2 126.4(3)
C34 C33 C32 119.3(3)
C33 C34 C35 120.4(3)
C36 C35 C34 120.6(3)
C36 C35 C37 118.9(3)
C34 C35 C37 120.6(3)
C35 C36 C31 119.0(3)
O3 C37 O4 121.9(4)
O3 C37 C35 120.9(4)
O4 C37 C35 117.2(4)
C41 O5 C38 109.1(4)
C39 O6 C40 109.0(5)
O5 C38 C39 113.0(5)
O6 C39 C38 115.4(5)
O6 C40 C41 110.4(6)
O5 C41 C40 113.1(5)
C42 O7 C45 105.3(4)
C44 O8 C43 109.5(4)
O7 C42 C43 110.4(5)
O8 C43 C42 111.8(4)
O8 C44 C45 109.3(5)
C44 C45 O7 111.4(5)

loop_
_geom_bond_atom_site_label_1
_geom_bond_atom_site_label_2
_geom_bond_distance
Ni1 O2 1.8316(19)
Ni1 N1 1.832(3)
Ni1 O1 1.8428(19)
Ni1 N2 1.843(2)
O1 C2 1.311(3)
O2 C17 1.307(3)
O3 C37 1.256(4)
O4 C37 1.307(4)
N1 C15 1.324(4)
N1 C31 1.440(4)
N2 C30 1.324(4)
N2 C32 1.417(4)
C1 C15 1.414(4)
C1 C2 1.418(4)
C1 C6 1.437(4)
C2 C3 1.432(4)
C3 C4 1.371(4)
C3 C7 1.527(4)
C4 C5 1.411(4)
C5 C6 1.359(4)
C5 C11 1.529(4)
C7 C8 1.532(5)
C7 C10 1.537(4)
C7 C9 1.538(5)
C11 C14 1.514(5)
C11 C12 1.514(5)
C11 C13 1.532(5)
C16 C30 1.408(4)
C16 C17 1.416(4)
C16 C21 1.427(4)
C17 C18 1.442(4)
C18 C19 1.377(4)
C18 C22 1.524(4)
C19 C20 1.415(4)
C20 C21 1.355(4)
C20 C26 1.541(5)
C22 C25 1.536(5)
C22 C23 1.537(4)
C22 C24 1.539(5)
C26 C29 1.480(5)
C26 C28 1.495(6)
C26 C27 1.557(5)
C31 C36 1.387(4)
C31 C32 1.390(4)
C32 C33 1.397(4)
C33 C34 1.390(4)
C34 C35 1.391(4)
C35 C36 1.384(4)
C35 C37 1.437(4)
O5 C41 1.381(6)
O5 C38 1.390(5)
O6 C39 1.341(6)
O6 C40 1.404(7)
C38 C39 1.428(7)
C40 C41 1.460(7)
O7 C42 1.411(6)
O7 C45 1.482(6)
O8 C44 1.405(6)
O8 C43 1.416(5)
C42 C43 1.429(6)
C44 C45 1.407(6)
